data_4038756
loop_
_publ_author_name
'Sodre, Elaine R.'
'Guido, Bruna C.'
'de Souza, Paulo E. N.'
'Machado, Daniel F. S.'
'Carvalho-Silva, Valter H'
'Chaker, Juliano A.'
'Gatto, Claudia C.'
'Correa, Jose R.'
'Fernandes, Talita de A'
'Neto, Brenno A. D.'

_publ_section_title
;
 Deciphering the Dynamics of Organic Nanoaggregates with AIEE Effect and
 Excited States: Lipophilic Benzothiadiazole Derivatives as Selective Cell
 Imaging Probes.
;
_journal_issue 19
_journal_name_full 'The Journal of organic chemistry'
_journal_page_first 12614
_journal_page_last 12634
_journal_paper_doi 10.1021/acs.joc.0c01805
_journal_volume 85
_journal_year 2020
_chemical_formula_moiety 'C22 H12 N2 S'
_chemical_formula_sum 'C22 H12 N2 S'
_chemical_formula_weight 336.40
_space_group_crystal_system monoclinic
_space_group_IT_number 14
_space_group_name_Hall '-P 2ybc'
_space_group_name_H-M_alt 'P 1 21/c 1'
_atom_sites_solution_hydrogens geom
_atom_sites_solution_primary iterative
_audit_creation_date 2020-04-13
_audit_creation_method
;
Olex2 1.2
(compiled 2018.05.29 svn.r3508 for OlexSys, GUI svn.r5506)
;
_cell_angle_alpha 90
_cell_angle_beta 97.826(3)
_cell_angle_gamma 90
_cell_formula_units_Z 4
_cell_length_a 12.0548(17)
_cell_length_b 10.6734(15)
_cell_length_c 13.4266(19)
_cell_measurement_reflns_used 3738
_cell_measurement_temperature 293(2)
_cell_measurement_theta_max 20.19
_cell_measurement_theta_min 2.45
_cell_volume 1711.5(4)
_computing_cell_refinement 'SAINT V8.38A (?, 2016)'
_computing_data_reduction 'SAINT V8.38A (?, 2016)'
_computing_molecular_graphics 'Olex2 (Dolomanov et al., 2009)'
_computing_publication_material 'Olex2 (Dolomanov et al., 2009)'
_computing_structure_refinement 'olex2.refine (Bourhis et al., 2015)'
_computing_structure_solution 'olex2.solve (Bourhis et al., 2015)'
_diffrn_ambient_temperature 293(2)
_diffrn_measured_fraction_theta_full 1.000
_diffrn_measured_fraction_theta_max 0.998
_diffrn_measurement_device_type 'Bruker APEX-II CCD'
_diffrn_measurement_method '\f and \w scans'
_diffrn_radiation_type MoK\a
_diffrn_radiation_wavelength 0.71073
_diffrn_reflns_av_R_equivalents 0.0746
_diffrn_reflns_av_unetI/netI 0.0350
_diffrn_reflns_Laue_measured_fraction_full 1.000
_diffrn_reflns_Laue_measured_fraction_max 0.998
_diffrn_reflns_limit_h_max 14
_diffrn_reflns_limit_h_min -14
_diffrn_reflns_limit_k_max 12
_diffrn_reflns_limit_k_min -12
_diffrn_reflns_limit_l_max 16
_diffrn_reflns_limit_l_min -16
_diffrn_reflns_number 38593
_diffrn_reflns_point_group_measured_fraction_full 1.000
_diffrn_reflns_point_group_measured_fraction_max 0.998
_diffrn_reflns_theta_full 25.242
_diffrn_reflns_theta_max 25.370
_diffrn_reflns_theta_min 1.705
_diffrn_standards_number 0
_exptl_absorpt_coefficient_mu 0.194
_exptl_absorpt_correction_T_max 0.7452
_exptl_absorpt_correction_T_min 0.6812
_exptl_absorpt_correction_type none
_exptl_absorpt_process_details
;
SADABS-2016/2 (Bruker,2016/2) was used for absorption correction.
wR2(int) was 0.1017 before and 0.0608 after correction.
The Ratio of minimum to maximum transmission is 0.9141.
The \l/2 correction factor is Not present.
;
_exptl_crystal_colour yellow
_exptl_crystal_colour_primary yellow
_exptl_crystal_density_diffrn 1.306
_exptl_crystal_description prism
_exptl_crystal_F_000 696
_exptl_crystal_size_max 0.46
_exptl_crystal_size_mid 0.425
_exptl_crystal_size_min 0.347
_refine_diff_density_max 0.204
_refine_diff_density_min -0.341
_refine_diff_density_rms 0.039
_refine_ls_extinction_coef 0.0134(15)
_refine_ls_extinction_expression Fc^*^=kFc[1+0.001xFc^2^\l^3^/sin(2\q)]^-1/4^
_refine_ls_extinction_method 'SHELXL-2018/3 (Sheldrick 2018)'
_refine_ls_goodness_of_fit_ref 1.022
_refine_ls_hydrogen_treatment constr
_refine_ls_matrix_type full
_refine_ls_number_parameters 227
_refine_ls_number_reflns 3145
_refine_ls_number_restraints 0
_refine_ls_restrained_S_all 1.022
_refine_ls_R_factor_all 0.0794
_refine_ls_R_factor_gt 0.0448
_refine_ls_shift/su_max 0.000
_refine_ls_shift/su_mean 0.000
_refine_ls_structure_factor_coef Fsqd
_refine_ls_weighting_details 'w=1/[\s^2^(Fo^2^)+(0.0507P)^2^+0.5354P] where P=(Fo^2^+2Fc^2^)/3'
_refine_ls_weighting_scheme calc
_refine_ls_wR_factor_gt 0.1027
_refine_ls_wR_factor_ref 0.1235
_reflns_Friedel_coverage 0.000
_reflns_number_gt 2077
_reflns_number_total 3145
_reflns_threshold_expression 'I > 2\s(I)'
_cod_data_source_file jo0c01805_si_003.cif
_cod_data_source_block ban_ers_3_0m
_cod_depositor_comments 'Adding full bibliography for 4038755--4038756.cif.'
_cod_database_code 4038756
_shelx_space_group_comment
;
The symmetry employed for this shelxl refinement is uniquely defined
by the following loop, which should always be used as a source of
symmetry information in preference to the above space-group names.
They are only intended as comments.
;
_shelx_estimated_absorpt_t_max 0.936
_shelx_estimated_absorpt_t_min 0.916

loop_
_space_group_symop_operation_xyz
'x, y, z'
'-x, y+1/2, -z+1/2'
'-x, -y, -z'
'x, -y-1/2, z-1/2'

loop_
_atom_site_label
_atom_site_type_symbol
_atom_site_fract_x
_atom_site_fract_y
_atom_site_fract_z
_atom_site_U_iso_or_equiv
_atom_site_adp_type
_atom_site_occupancy
_atom_site_site_symmetry_order
_atom_site_calc_flag
_atom_site_refinement_flags_posn
_atom_site_refinement_flags_adp
_atom_site_refinement_flags_occupancy
_atom_site_disorder_assembly
_atom_site_disorder_group
S2 S 0.34490(6) 0.59597(7) 0.59888(5) 0.0712(3) Uani 1 1 d . . . . .
C11 C 0.23179(18) 0.3340(2) 0.26816(16) 0.0477(5) Uani 1 1 d . . . . .
C18 C 0.58137(18) 0.8252(2) 0.44326(16) 0.0490(6) Uani 1 1 d . . . . .
N1 N 0.43520(16) 0.69195(17) 0.56346(13) 0.0567(5) Uani 1 1 d . . . . .
N3 N 0.30793(16) 0.51740(17) 0.49740(13) 0.0558(5) Uani 1 1 d . . . . .
C15 C 0.0262(2) 0.0235(2) 0.1811(2) 0.0686(7) Uani 1 1 d . . . . .
H15 H -0.019731 -0.044656 0.161734 0.082 Uiso 1 1 calc R . . . .
C14 C 0.0272(2) 0.0751(2) 0.2746(2) 0.0680(7) Uani 1 1 d . . . . .
H14 H -0.017671 0.041231 0.318888 0.082 Uiso 1 1 calc R . . . .
C13 C 0.09443(19) 0.1768(2) 0.30348(19) 0.0575(6) Uani 1 1 d . . . . .
H13 H 0.094562 0.211123 0.367169 0.069 Uiso 1 1 calc R . . . .
C12 C 0.16168(17) 0.22835(19) 0.23842(17) 0.0457(5) Uani 1 1 d . . . . .
C10 C 0.29044(19) 0.4220(2) 0.29250(16) 0.0477(5) Uani 1 1 d . . . . .
C4 C 0.36135(17) 0.52454(19) 0.32699(15) 0.0446(5) Uani 1 1 d . . . . .
C9 C 0.36742(17) 0.56539(18) 0.42897(15) 0.0430(5) Uani 1 1 d . . . . .
C8 C 0.43969(17) 0.66497(18) 0.46638(15) 0.0420(5) Uani 1 1 d . . . . .
C7 C 0.50910(17) 0.72673(19) 0.40371(16) 0.0448(5) Uani 1 1 d . . . . .
C19 C 0.64137(19) 0.9072(2) 0.47965(17) 0.0511(6) Uani 1 1 d . . . . .
C20 C 0.71303(18) 1.0069(2) 0.52106(16) 0.0486(6) Uani 1 1 d . . . . .
C25 C 0.7921(2) 1.0567(3) 0.4671(2) 0.0762(8) Uani 1 1 d . . . . .
H25 H 0.799870 1.024668 0.404006 0.091 Uiso 1 1 calc R . . . .
C24 C 0.8598(2) 1.1540(3) 0.5064(2) 0.0913(10) Uani 1 1 d . . . . .
H24 H 0.913119 1.187171 0.469845 0.110 Uiso 1 1 calc R . . . .
C23 C 0.8488(2) 1.2017(3) 0.5988(2) 0.0733(8) Uani 1 1 d . . . . .
H23 H 0.894433 1.267444 0.624908 0.088 Uiso 1 1 calc R . . . .
C22 C 0.7715(2) 1.1535(2) 0.6528(2) 0.0644(7) Uani 1 1 d . . . . .
H22 H 0.764421 1.186214 0.715802 0.077 Uiso 1 1 calc R . . . .
C21 C 0.70345(19) 1.0564(2) 0.61471(17) 0.0541(6) Uani 1 1 d . . . . .
H21 H 0.650697 1.023916 0.652169 0.065 Uiso 1 1 calc R . . . .
C6 C 0.49965(18) 0.6868(2) 0.30572(16) 0.0505(6) Uani 1 1 d . . . . .
H6 H 0.542495 0.726109 0.262304 0.061 Uiso 1 1 calc R . . . .
C5 C 0.42746(18) 0.5883(2) 0.26819(16) 0.0513(6) Uani 1 1 d . . . . .
H5 H 0.424496 0.565743 0.200988 0.062 Uiso 1 1 calc R . . . .
C17 C 0.16042(18) 0.1745(2) 0.14404(18) 0.0563(6) Uani 1 1 d . . . . .
H17 H 0.205328 0.207361 0.099349 0.068 Uiso 1 1 calc R . . . .
C16 C 0.0929(2) 0.0724(2) 0.1162(2) 0.0652(7) Uani 1 1 d . . . . .
H16 H 0.092735 0.036717 0.053025 0.078 Uiso 1 1 calc R . . . .

loop_
_atom_site_aniso_label
_atom_site_aniso_U_11
_atom_site_aniso_U_22
_atom_site_aniso_U_33
_atom_site_aniso_U_23
_atom_site_aniso_U_13
_atom_site_aniso_U_12
S2 0.0928(6) 0.0775(5) 0.0474(4) 0.0013(3) 0.0248(3) -0.0115(4)
C11 0.0463(13) 0.0472(13) 0.0508(13) -0.0041(10) 0.0113(10) 0.0028(11)
C18 0.0458(13) 0.0512(13) 0.0505(13) -0.0009(11) 0.0081(10) -0.0029(11)
N1 0.0665(13) 0.0611(12) 0.0432(11) -0.0018(9) 0.0099(9) -0.0009(10)
N3 0.0675(13) 0.0525(11) 0.0507(11) 0.0048(9) 0.0202(10) -0.0065(10)
C15 0.0529(15) 0.0453(14) 0.108(2) -0.0075(15) 0.0107(15) -0.0053(12)
C14 0.0615(16) 0.0507(15) 0.096(2) 0.0166(14) 0.0265(15) -0.0022(13)
C13 0.0593(15) 0.0487(14) 0.0668(16) 0.0025(12) 0.0165(12) 0.0035(12)
C12 0.0381(12) 0.0395(12) 0.0599(14) -0.0017(10) 0.0079(10) 0.0026(10)
C10 0.0480(13) 0.0462(13) 0.0501(13) -0.0023(10) 0.0108(10) -0.0008(11)
C4 0.0454(12) 0.0423(12) 0.0466(13) -0.0033(10) 0.0085(10) -0.0006(10)
C9 0.0467(12) 0.0379(11) 0.0454(12) 0.0045(9) 0.0095(10) 0.0016(10)
C8 0.0468(12) 0.0402(11) 0.0382(11) 0.0006(9) 0.0027(9) 0.0032(10)
C7 0.0424(12) 0.0441(12) 0.0476(13) 0.0003(10) 0.0050(10) -0.0015(10)
C19 0.0475(13) 0.0534(13) 0.0523(14) -0.0001(11) 0.0071(11) -0.0021(12)
C20 0.0428(12) 0.0496(13) 0.0517(14) -0.0016(11) 0.0007(10) -0.0029(10)
C25 0.0731(18) 0.095(2) 0.0631(16) -0.0200(15) 0.0198(14) -0.0315(16)
C24 0.084(2) 0.109(2) 0.084(2) -0.0171(19) 0.0253(17) -0.0527(19)
C23 0.0687(18) 0.0666(17) 0.082(2) -0.0150(15) 0.0005(15) -0.0193(14)
C22 0.0636(16) 0.0636(16) 0.0637(16) -0.0121(13) 0.0000(13) 0.0016(14)
C21 0.0499(14) 0.0560(14) 0.0562(14) -0.0006(12) 0.0063(11) 0.0010(12)
C6 0.0510(13) 0.0524(13) 0.0503(13) 0.0020(11) 0.0145(11) -0.0086(11)
C5 0.0547(14) 0.0581(14) 0.0421(12) -0.0067(11) 0.0100(10) -0.0072(11)
C17 0.0477(13) 0.0589(15) 0.0645(15) -0.0100(12) 0.0156(11) -0.0049(11)
C16 0.0518(15) 0.0646(16) 0.0792(18) -0.0233(14) 0.0082(13) -0.0032(13)

loop_
_atom_type_symbol
_atom_type_description
_atom_type_scat_dispersion_real
_atom_type_scat_dispersion_imag
_atom_type_scat_source
C C 0.0033 0.0016 'International Tables Vol C Tables 4.2.6.8 and 6.1.1.4'
H H 0.0000 0.0000 'International Tables Vol C Tables 4.2.6.8 and 6.1.1.4'
N N 0.0061 0.0033 'International Tables Vol C Tables 4.2.6.8 and 6.1.1.4'
S S 0.1246 0.1234 'International Tables Vol C Tables 4.2.6.8 and 6.1.1.4'

loop_
_geom_angle_atom_site_label_1
_geom_angle_atom_site_label_2
_geom_angle_atom_site_label_3
_geom_angle
_geom_angle_site_symmetry_1
_geom_angle_site_symmetry_3
_geom_angle_publ_flag
N3 S2 N1 101.62(9) . . ?
C10 C11 C12 179.7(2) . . ?
C19 C18 C7 177.8(2) . . ?
C8 N1 S2 105.54(15) . . ?
C9 N3 S2 105.57(15) . . ?
C14 C15 H15 120.0 . . ?
C16 C15 H15 120.0 . . ?
C16 C15 C14 119.9(2) . . ?
C15 C14 H14 119.8 . . ?
C15 C14 C13 120.4(2) . . ?
C13 C14 H14 119.8 . . ?
C14 C13 H13 119.7 . . ?
C14 C13 C12 120.5(2) . . ?
C12 C13 H13 119.7 . . ?
C13 C12 C11 120.7(2) . . ?
C13 C12 C17 118.5(2) . . ?
C17 C12 C11 120.8(2) . . ?
C11 C10 C4 176.9(2) . . ?
C10 C4 C9 119.68(19) . . ?
C5 C4 C10 124.2(2) . . ?
C5 C4 C9 116.14(19) . . ?
N3 C9 C4 125.24(19) . . ?
N3 C9 C8 113.73(18) . . ?
C8 C9 C4 121.02(18) . . ?
N1 C8 C9 113.54(18) . . ?
N1 C8 C7 125.30(19) . . ?
C9 C8 C7 121.16(18) . . ?
C18 C7 C8 120.03(19) . . ?
C6 C7 C18 123.7(2) . . ?
C6 C7 C8 116.29(19) . . ?
C18 C19 C20 178.7(2) . . ?
C25 C20 C19 120.3(2) . . ?
C25 C20 C21 118.6(2) . . ?
C21 C20 C19 121.0(2) . . ?
C20 C25 H25 119.9 . . ?
C20 C25 C24 120.2(2) . . ?
C24 C25 H25 119.9 . . ?
C25 C24 H24 119.9 . . ?
C23 C24 C25 120.2(3) . . ?
C23 C24 H24 119.9 . . ?
C24 C23 H23 119.9 . . ?
C22 C23 C24 120.2(2) . . ?
C22 C23 H23 119.9 . . ?
C23 C22 H22 119.8 . . ?
C23 C22 C21 120.3(2) . . ?
C21 C22 H22 119.8 . . ?
C20 C21 H21 119.8 . . ?
C22 C21 C20 120.4(2) . . ?
C22 C21 H21 119.8 . . ?
C7 C6 H6 118.7 . . ?
C7 C6 C5 122.7(2) . . ?
C5 C6 H6 118.7 . . ?
C4 C5 C6 122.7(2) . . ?
C4 C5 H5 118.7 . . ?
C6 C5 H5 118.7 . . ?
C12 C17 H17 119.8 . . ?
C16 C17 C12 120.4(2) . . ?
C16 C17 H17 119.8 . . ?
C15 C16 C17 120.4(2) . . ?
C15 C16 H16 119.8 . . ?
C17 C16 H16 119.8 . . ?

loop_
_geom_bond_atom_site_label_1
_geom_bond_atom_site_label_2
_geom_bond_distance
_geom_bond_site_symmetry_2
_geom_bond_publ_flag
S2 N1 1.613(2) . ?
S2 N3 1.610(2) . ?
C11 C12 1.433(3) . ?
C11 C10 1.194(3) . ?
C18 C7 1.421(3) . ?
C18 C19 1.196(3) . ?
N1 C8 1.343(3) . ?
N3 C9 1.342(3) . ?
C15 H15 0.9300 . ?
C15 C14 1.370(4) . ?
C15 C16 1.366(4) . ?
C14 H14 0.9300 . ?
C14 C13 1.379(3) . ?
C13 H13 0.9300 . ?
C13 C12 1.384(3) . ?
C12 C17 1.390(3) . ?
C10 C4 1.427(3) . ?
C4 C9 1.429(3) . ?
C4 C5 1.376(3) . ?
C9 C8 1.422(3) . ?
C8 C7 1.426(3) . ?
C7 C6 1.373(3) . ?
C19 C20 1.435(3) . ?
C20 C25 1.380(3) . ?
C20 C21 1.383(3) . ?
C25 H25 0.9300 . ?
C25 C24 1.381(3) . ?
C24 H24 0.9300 . ?
C24 C23 1.363(4) . ?
C23 H23 0.9300 . ?
C23 C22 1.358(3) . ?
C22 H22 0.9300 . ?
C22 C21 1.376(3) . ?
C21 H21 0.9300 . ?
C6 H6 0.9300 . ?
C6 C5 1.413(3) . ?
C5 H5 0.9300 . ?
C17 H17 0.9300 . ?
C17 C16 1.381(3) . ?
C16 H16 0.9300 . ?

loop_
_geom_torsion_atom_site_label_1
_geom_torsion_atom_site_label_2
_geom_torsion_atom_site_label_3
_geom_torsion_atom_site_label_4
_geom_torsion
_geom_torsion_site_symmetry_1
_geom_torsion_site_symmetry_2
_geom_torsion_site_symmetry_3
_geom_torsion_site_symmetry_4
_geom_torsion_publ_flag
S2 N1 C8 C9 -0.3(2) . . . . ?
S2 N1 C8 C7 -179.92(17) . . . . ?
S2 N3 C9 C4 -179.68(17) . . . . ?
S2 N3 C9 C8 -0.1(2) . . . . ?
C11 C12 C17 C16 179.7(2) . . . . ?
C18 C7 C6 C5 179.8(2) . . . . ?
N1 S2 N3 C9 -0.01(17) . . . . ?
N1 C8 C7 C18 0.2(3) . . . . ?
N1 C8 C7 C6 -178.7(2) . . . . ?
N3 S2 N1 C8 0.16(16) . . . . ?
N3 C9 C8 N1 0.3(3) . . . . ?
N3 C9 C8 C7 179.96(19) . . . . ?
C15 C14 C13 C12 0.1(4) . . . . ?
C14 C15 C16 C17 -0.7(4) . . . . ?
C14 C13 C12 C11 -179.9(2) . . . . ?
C14 C13 C12 C17 -0.5(3) . . . . ?
C13 C12 C17 C16 0.4(3) . . . . ?
C12 C17 C16 C15 0.2(4) . . . . ?
C10 C4 C9 N3 -2.3(3) . . . . ?
C10 C4 C9 C8 178.18(19) . . . . ?
C10 C4 C5 C6 -177.8(2) . . . . ?
C4 C9 C8 N1 179.84(19) . . . . ?
C4 C9 C8 C7 -0.5(3) . . . . ?
C9 C4 C5 C6 1.5(3) . . . . ?
C9 C8 C7 C18 -179.39(18) . . . . ?
C9 C8 C7 C6 1.7(3) . . . . ?
C8 C7 C6 C5 -1.3(3) . . . . ?
C7 C6 C5 C4 -0.3(3) . . . . ?
C19 C20 C25 C24 179.0(2) . . . . ?
C19 C20 C21 C22 -178.9(2) . . . . ?
C20 C25 C24 C23 -0.1(5) . . . . ?
C25 C20 C21 C22 0.1(3) . . . . ?
C25 C24 C23 C22 0.2(5) . . . . ?
C24 C23 C22 C21 -0.1(4) . . . . ?
C23 C22 C21 C20 0.0(4) . . . . ?
C21 C20 C25 C24 0.0(4) . . . . ?
C5 C4 C9 N3 178.4(2) . . . . ?
C5 C4 C9 C8 -1.1(3) . . . . ?
C16 C15 C14 C13 0.6(4) . . . . ?
